data_4324725
loop_
_publ_author_name
'Andrea Westenkirchner'
'Alexander Villinger'
'Konstantin Karaghiosoff'
'Ronald Wustrack'
'Dirk Michalik'
'Axel Schulz'

_publ_contact_author_address
;
Universit\"at Rostock
Institut f\"ur Chemie
Abteilung f\"ur Anorganische Chemie
Albert-Einstein-Strasse 3a 
18059 Rostock
Bundesrepublik Deutschland
;
_publ_contact_author_email
;
axel.schulz@uni-rostock.de, alexander.villinger@uni-rostock.de'
;
_publ_contact_author_fax '+49 (0)381/498-6382'
_publ_contact_author_name 'Axel Schulz'
_publ_contact_author_phone '+49 (0)381/498-6400 or 6403'
_publ_section_title
;
 Lewis Acid Assisted Methyl/Chlorine Exchange in Silylated
 Hydrazinochlorophosphanes
;
_journal_name_full 'Inorganic Chemistry'
_journal_page_first 2691
_journal_page_last 2702
_journal_paper_doi 10.1021/ic200005q
_journal_volume 50
_journal_year 2011
_chemical_formula_moiety 'C15 H27 Cl F5 N2 P Si3'
_chemical_formula_sum 'C15 H27 Cl F5 N2 P Si3'
_chemical_formula_weight 481.08
_chemical_name_systematic
;
N,N',N'-tris(trimethylsilyl)hydrazino-(pentafluorophenyl)chlorophosphane
;
_space_group_IT_number 14
_symmetry_cell_setting monoclinic
_symmetry_Int_Tables_number 14
_symmetry_space_group_name_Hall '-P 2ybc'
_symmetry_space_group_name_H-M 'P 1 21/c 1'
_atom_sites_solution_hydrogens geom
_atom_sites_solution_primary direct
_atom_sites_solution_secondary difmap
_audit_author_name 'Villinger, A.'
_audit_creation_method SHELXL-97
_cell_angle_alpha 90.00
_cell_angle_beta 99.81(3)
_cell_angle_gamma 90.00
_cell_formula_units_Z 4
_cell_length_a 15.509(3)
_cell_length_b 12.823(3)
_cell_length_c 11.945(2)
_cell_measurement_reflns_used 9915
_cell_measurement_temperature 173(2)
_cell_measurement_theta_max 59.911
_cell_measurement_theta_min 6.217
_cell_volume 2340.8(8)
_computing_cell_refinement 'Bruker Apex V7.51A'
_computing_data_collection 'Bruker Apex V7.51A'
_computing_data_reduction 'Bruker SAINT'
_computing_molecular_graphics 'ORTEP-3v2.01 (Farrugia, 1997)'
_computing_publication_material SHELXL-97
_computing_structure_refinement 'SHELXL-97 (Sheldrick, 1997)'
_computing_structure_solution 'SHELXS-97 (Sheldrick, 1997)'
_diffrn_ambient_temperature 173(2)
_diffrn_measured_fraction_theta_full 0.989
_diffrn_measured_fraction_theta_max 0.989
_diffrn_measurement_device_type 'Bruker Apex Kappa II-CCD-diffractometer'
_diffrn_measurement_method 'phi and omega scans'
_diffrn_radiation_monochromator graphite
_diffrn_radiation_source 'sealed tube'
_diffrn_radiation_type MoK\a
_diffrn_radiation_wavelength 0.71073
_diffrn_reflns_av_R_equivalents 0.0335
_diffrn_reflns_av_sigmaI/netI 0.0266
_diffrn_reflns_limit_h_max 20
_diffrn_reflns_limit_h_min -21
_diffrn_reflns_limit_k_max 17
_diffrn_reflns_limit_k_min -11
_diffrn_reflns_limit_l_max 16
_diffrn_reflns_limit_l_min -16
_diffrn_reflns_number 24985
_diffrn_reflns_theta_full 29.99
_diffrn_reflns_theta_max 29.99
_diffrn_reflns_theta_min 3.10
_exptl_absorpt_coefficient_mu 0.428
_exptl_absorpt_correction_T_max 0.9155
_exptl_absorpt_correction_T_min 0.7510
_exptl_absorpt_correction_type multi-scan
_exptl_absorpt_process_details '(SADABS; Sheldrick, 2004)'
_exptl_crystal_colour colourless
_exptl_crystal_density_diffrn 1.365
_exptl_crystal_description block
_exptl_crystal_F_000 1000
_exptl_crystal_size_max 0.71
_exptl_crystal_size_mid 0.49
_exptl_crystal_size_min 0.21
_refine_diff_density_max 0.970
_refine_diff_density_min -0.265
_refine_diff_density_rms 0.083
_refine_ls_extinction_method none
_refine_ls_goodness_of_fit_ref 1.077
_refine_ls_hydrogen_treatment constr
_refine_ls_matrix_type full
_refine_ls_number_parameters 253
_refine_ls_number_reflns 6751
_refine_ls_number_restraints 0
_refine_ls_restrained_S_all 1.077
_refine_ls_R_factor_all 0.0426
_refine_ls_R_factor_gt 0.0351
_refine_ls_shift/su_max 0.000
_refine_ls_shift/su_mean 0.000
_refine_ls_structure_factor_coef Fsqd
_refine_ls_weighting_details 'calc w=1/[\s^2^(Fo^2^)+(0.0653P)^2^+0.4033P] where P=(Fo^2^+2Fc^2^)/3'
_refine_ls_weighting_scheme calc
_refine_ls_wR_factor_gt 0.1026
_refine_ls_wR_factor_ref 0.1076
_reflns_number_gt 5772
_reflns_number_total 6751
_reflns_threshold_expression >2\s(I)
_cod_data_source_file ic200005q_si_001_2.cif
_cod_data_source_block nnprf
_cod_original_cell_volume 2340.7(8)
_cod_original_sg_symbol_H-M 'P 21/c'
_cod_database_code 4324725

loop_
_symmetry_equiv_pos_as_xyz
'x, y, z'
'-x, y+1/2, -z+1/2'
'-x, -y, -z'
'x, -y-1/2, z-1/2'

loop_
_atom_site_label
_atom_site_type_symbol
_atom_site_fract_x
_atom_site_fract_y
_atom_site_fract_z
_atom_site_U_iso_or_equiv
_atom_site_adp_type
_atom_site_occupancy
_atom_site_symmetry_multiplicity
_atom_site_calc_flag
_atom_site_refinement_flags
P P 0.17100(2) 0.39385(3) 0.18393(3) 0.02685(9) Uani 1 1 d .
Cl Cl 0.18672(3) 0.25851(3) 0.28511(3) 0.03636(10) Uani 1 1 d .
Si1 Si 0.06673(2) 0.56712(3) 0.24266(3) 0.02636(9) Uani 1 1 d .
Si2 Si 0.31021(2) 0.62815(3) 0.33720(3) 0.02301(9) Uani 1 1 d .
Si3 Si 0.23407(2) 0.47485(3) 0.49909(3) 0.02207(9) Uani 1 1 d .
N1 N 0.16891(6) 0.49614(9) 0.27015(9) 0.0212(2) Uani 1 1 d .
N2 N 0.23910(6) 0.52609(8) 0.36225(8) 0.0203(2) Uani 1 1 d .
F1 F 0.20687(7) 0.44764(9) -0.03860(8) 0.0455(2) Uani 1 1 d .
F2 F 0.35337(8) 0.43994(10) -0.12952(9) 0.0557(3) Uani 1 1 d .
F3 F 0.50782(8) 0.38341(9) 0.00060(11) 0.0569(3) Uani 1 1 d .
F4 F 0.51357(6) 0.33523(10) 0.22295(10) 0.0526(3) Uani 1 1 d .
F5 F 0.36953(6) 0.33861(8) 0.31455(7) 0.0390(2) Uani 1 1 d .
C1 C 0.28049(9) 0.39174(11) 0.14152(11) 0.0276(3) Uani 1 1 d .
C2 C 0.28141(10) 0.41736(12) 0.02820(12) 0.0327(3) Uani 1 1 d .
C3 C 0.35602(12) 0.41472(13) -0.02012(13) 0.0388(3) Uani 1 1 d .
C4 C 0.43448(11) 0.38647(13) 0.04567(16) 0.0397(4) Uani 1 1 d .
C5 C 0.43703(10) 0.36176(12) 0.15797(15) 0.0364(3) Uani 1 1 d .
C6 C 0.36129(9) 0.36415(11) 0.20477(12) 0.0299(3) Uani 1 1 d .
C7 C 0.06198(13) 0.64135(18) 0.10794(17) 0.0543(5) Uani 1 1 d .
H7A H 0.1077 0.6949 0.1178 0.081 Uiso 1 1 calc R
H7B H 0.0045 0.6746 0.0880 0.081 Uiso 1 1 calc R
H7C H 0.0712 0.5936 0.0470 0.081 Uiso 1 1 calc R
C8 C -0.02654(10) 0.47320(15) 0.22902(15) 0.0413(4) Uani 1 1 d .
H8A H -0.0264 0.4291 0.1621 0.062 Uiso 1 1 calc R
H8B H -0.0818 0.5119 0.2207 0.062 Uiso 1 1 calc R
H8C H -0.0204 0.4294 0.2971 0.062 Uiso 1 1 calc R
C9 C 0.06032(9) 0.66023(13) 0.36004(14) 0.0352(3) Uani 1 1 d .
H9A H 0.0660 0.6221 0.4320 0.053 Uiso 1 1 calc R
H9B H 0.0038 0.6963 0.3457 0.053 Uiso 1 1 calc R
H9C H 0.1077 0.7114 0.3643 0.053 Uiso 1 1 calc R
C10 C 0.27384(10) 0.76114(11) 0.37462(13) 0.0330(3) Uani 1 1 d .
H10A H 0.2235 0.7830 0.3183 0.050 Uiso 1 1 calc R
H10B H 0.3219 0.8108 0.3750 0.050 Uiso 1 1 calc R
H10C H 0.2571 0.7591 0.4501 0.050 Uiso 1 1 calc R
C11 C 0.32422(11) 0.63620(12) 0.18574(13) 0.0337(3) Uani 1 1 d .
H11A H 0.3640 0.5809 0.1695 0.051 Uiso 1 1 calc R
H11B H 0.3488 0.7043 0.1713 0.051 Uiso 1 1 calc R
H11C H 0.2673 0.6276 0.1366 0.051 Uiso 1 1 calc R
C12 C 0.41941(10) 0.60169(14) 0.42638(16) 0.0436(4) Uani 1 1 d .
H12A H 0.4140 0.6035 0.5069 0.065 Uiso 1 1 calc R
H12B H 0.4613 0.6550 0.4114 0.065 Uiso 1 1 calc R
H12C H 0.4402 0.5327 0.4075 0.065 Uiso 1 1 calc R
C13 C 0.32256(10) 0.37815(12) 0.54898(13) 0.0326(3) Uani 1 1 d .
H13A H 0.3144 0.3163 0.5001 0.049 Uiso 1 1 calc R
H13B H 0.3200 0.3579 0.6274 0.049 Uiso 1 1 calc R
H13C H 0.3797 0.4096 0.5456 0.049 Uiso 1 1 calc R
C14 C 0.12652(9) 0.41163(13) 0.50391(12) 0.0331(3) Uani 1 1 d .
H14A H 0.0799 0.4640 0.4895 0.050 Uiso 1 1 calc R
H14B H 0.1273 0.3806 0.5790 0.050 Uiso 1 1 calc R
H14C H 0.1158 0.3571 0.4457 0.050 Uiso 1 1 calc R
C15 C 0.24699(12) 0.58255(13) 0.60604(12) 0.0388(3) Uani 1 1 d .
H15A H 0.3042 0.6157 0.6087 0.058 Uiso 1 1 calc R
H15B H 0.2428 0.5541 0.6810 0.058 Uiso 1 1 calc R
H15C H 0.2007 0.6344 0.5845 0.058 Uiso 1 1 calc R

loop_
_atom_site_aniso_label
_atom_site_aniso_U_11
_atom_site_aniso_U_22
_atom_site_aniso_U_33
_atom_site_aniso_U_23
_atom_site_aniso_U_13
_atom_site_aniso_U_12
P 0.02562(16) 0.02902(18) 0.02518(17) -0.00669(13) 0.00227(12) -0.00012(13)
Cl 0.0449(2) 0.02378(17) 0.0416(2) -0.00328(13) 0.01092(15) -0.00454(13)
Si1 0.02148(17) 0.0307(2) 0.02593(18) 0.00152(14) 0.00132(13) 0.00529(13)
Si2 0.02212(16) 0.02039(17) 0.02547(17) 0.00433(12) 0.00112(13) -0.00176(12)
Si3 0.02633(17) 0.02022(17) 0.01929(16) 0.00172(12) 0.00282(12) -0.00059(12)
N1 0.0194(4) 0.0229(5) 0.0204(4) -0.0026(4) 0.0008(4) 0.0014(4)
N2 0.0204(4) 0.0209(5) 0.0185(4) 0.0014(4) 0.0001(4) -0.0017(4)
F1 0.0472(5) 0.0581(6) 0.0293(4) 0.0034(4) 0.0010(4) 0.0108(5)
F2 0.0739(8) 0.0630(7) 0.0355(5) 0.0064(5) 0.0242(5) 0.0014(6)
F3 0.0494(6) 0.0569(7) 0.0739(8) 0.0023(6) 0.0378(6) 0.0041(5)
F4 0.0313(5) 0.0609(7) 0.0654(7) 0.0038(5) 0.0073(4) 0.0139(4)
F5 0.0367(5) 0.0485(6) 0.0308(4) 0.0034(4) 0.0028(3) 0.0080(4)
C1 0.0303(6) 0.0253(6) 0.0277(6) -0.0057(5) 0.0062(5) 0.0026(5)
C2 0.0380(7) 0.0299(7) 0.0300(7) -0.0021(5) 0.0052(6) 0.0051(6)
C3 0.0539(9) 0.0327(8) 0.0337(7) -0.0001(6) 0.0188(7) 0.0017(7)
C4 0.0386(8) 0.0328(8) 0.0530(9) -0.0026(7) 0.0229(7) 0.0028(6)
C5 0.0305(7) 0.0308(7) 0.0486(9) -0.0017(6) 0.0086(6) 0.0058(6)
C6 0.0331(7) 0.0256(6) 0.0313(7) -0.0021(5) 0.0067(5) 0.0034(5)
C7 0.0515(10) 0.0679(13) 0.0429(9) 0.0256(9) 0.0065(8) 0.0228(9)
C8 0.0238(6) 0.0506(10) 0.0472(9) -0.0094(7) -0.0009(6) -0.0018(6)
C9 0.0281(6) 0.0323(7) 0.0457(8) -0.0061(6) 0.0076(6) 0.0069(5)
C10 0.0422(8) 0.0230(6) 0.0338(7) -0.0009(5) 0.0063(6) -0.0043(5)
C11 0.0440(8) 0.0254(7) 0.0351(7) 0.0048(5) 0.0164(6) -0.0019(6)
C12 0.0264(7) 0.0402(9) 0.0590(10) 0.0170(8) -0.0074(7) -0.0070(6)
C13 0.0354(7) 0.0304(7) 0.0305(7) 0.0096(5) 0.0019(5) 0.0036(5)
C14 0.0323(7) 0.0380(8) 0.0309(7) 0.0050(6) 0.0103(5) -0.0045(6)
C15 0.0582(10) 0.0313(7) 0.0253(6) -0.0035(6) 0.0025(6) -0.0019(7)

loop_
_atom_type_symbol
_atom_type_description
_atom_type_scat_dispersion_real
_atom_type_scat_dispersion_imag
_atom_type_scat_source
C C 0.0033 0.0016 'International Tables Vol C Tables 4.2.6.8 and 6.1.1.4'
H H 0.0000 0.0000 'International Tables Vol C Tables 4.2.6.8 and 6.1.1.4'
N N 0.0061 0.0033 'International Tables Vol C Tables 4.2.6.8 and 6.1.1.4'
F F 0.0171 0.0103 'International Tables Vol C Tables 4.2.6.8 and 6.1.1.4'
Si Si 0.0817 0.0704 'International Tables Vol C Tables 4.2.6.8 and 6.1.1.4'
P P 0.1023 0.0942 'International Tables Vol C Tables 4.2.6.8 and 6.1.1.4'
Cl Cl 0.1484 0.1585 'International Tables Vol C Tables 4.2.6.8 and 6.1.1.4'

loop_
_geom_angle_atom_site_label_1
_geom_angle_atom_site_label_2
_geom_angle_atom_site_label_3
_geom_angle
N1 P C1 107.14(6)
N1 P Cl 107.80(4)
C1 P Cl 97.07(5)
N1 Si1 C9 110.15(6)
N1 Si1 C7 108.60(7)
C9 Si1 C7 108.96(10)
N1 Si1 C8 109.45(7)
C9 Si1 C8 109.88(8)
C7 Si1 C8 109.78(10)
N2 Si2 C11 112.63(6)
N2 Si2 C12 107.41(6)
C11 Si2 C12 108.61(9)
N2 Si2 C10 114.27(6)
C11 Si2 C10 105.73(7)
C12 Si2 C10 108.01(8)
N2 Si3 C14 111.67(6)
N2 Si3 C15 109.84(6)
C14 Si3 C15 107.01(8)
N2 Si3 C13 113.18(6)
C14 Si3 C13 108.29(7)
C15 Si3 C13 106.54(8)
N2 N1 P 125.46(8)
N2 N1 Si1 121.46(8)
P N1 Si1 113.04(6)
N1 N2 Si2 118.22(7)
N1 N2 Si3 116.86(8)
Si2 N2 Si3 123.77(6)
C6 C1 C2 115.38(13)
C6 C1 P 129.53(11)
C2 C1 P 115.03(11)
F1 C2 C3 117.16(13)
F1 C2 C1 119.58(13)
C3 C2 C1 123.26(14)
F2 C3 C2 120.92(16)
F2 C3 C4 119.76(15)
C2 C3 C4 119.31(14)
F3 C4 C5 120.07(16)
F3 C4 C3 120.38(16)
C5 C4 C3 119.55(14)
F4 C5 C4 119.84(14)
F4 C5 C6 119.87(15)
C4 C5 C6 120.29(15)
F5 C6 C5 116.42(13)
F5 C6 C1 121.38(13)
C5 C6 C1 122.20(14)
Si1 C7 H7A 109.5
Si1 C7 H7B 109.5
H7A C7 H7B 109.5
Si1 C7 H7C 109.5
H7A C7 H7C 109.5
H7B C7 H7C 109.5
Si1 C8 H8A 109.5
Si1 C8 H8B 109.5
H8A C8 H8B 109.5
Si1 C8 H8C 109.5
H8A C8 H8C 109.5
H8B C8 H8C 109.5
Si1 C9 H9A 109.5
Si1 C9 H9B 109.5
H9A C9 H9B 109.5
Si1 C9 H9C 109.5
H9A C9 H9C 109.5
H9B C9 H9C 109.5
Si2 C10 H10A 109.5
Si2 C10 H10B 109.5
H10A C10 H10B 109.5
Si2 C10 H10C 109.5
H10A C10 H10C 109.5
H10B C10 H10C 109.5
Si2 C11 H11A 109.5
Si2 C11 H11B 109.5
H11A C11 H11B 109.5
Si2 C11 H11C 109.5
H11A C11 H11C 109.5
H11B C11 H11C 109.5
Si2 C12 H12A 109.5
Si2 C12 H12B 109.5
H12A C12 H12B 109.5
Si2 C12 H12C 109.5
H12A C12 H12C 109.5
H12B C12 H12C 109.5
Si3 C13 H13A 109.5
Si3 C13 H13B 109.5
H13A C13 H13B 109.5
Si3 C13 H13C 109.5
H13A C13 H13C 109.5
H13B C13 H13C 109.5
Si3 C14 H14A 109.5
Si3 C14 H14B 109.5
H14A C14 H14B 109.5
Si3 C14 H14C 109.5
H14A C14 H14C 109.5
H14B C14 H14C 109.5
Si3 C15 H15A 109.5
Si3 C15 H15B 109.5
H15A C15 H15B 109.5
Si3 C15 H15C 109.5
H15A C15 H15C 109.5
H15B C15 H15C 109.5

loop_
_geom_bond_atom_site_label_1
_geom_bond_atom_site_label_2
_geom_bond_distance
P N1 1.6714(11)
P C1 1.8530(15)
P Cl 2.1050(6)
Si1 N1 1.8084(11)
Si1 C9 1.8571(16)
Si1 C7 1.8603(18)
Si1 C8 1.8679(17)
Si2 N2 1.7694(11)
Si2 C11 1.8615(15)
Si2 C12 1.8718(16)
Si2 C10 1.8740(15)
Si3 N2 1.7758(11)
Si3 C14 1.8641(15)
Si3 C15 1.8687(16)
Si3 C13 1.8701(15)
N1 N2 1.4612(14)
F1 C2 1.3453(18)
F2 C3 1.3400(18)
F3 C4 1.3393(18)
F4 C5 1.3465(19)
F5 C6 1.3364(17)
C1 C6 1.394(2)
C1 C2 1.395(2)
C2 C3 1.379(2)
C3 C4 1.380(2)
C4 C5 1.372(2)
C5 C6 1.385(2)
C7 H7A 0.9800
C7 H7B 0.9800
C7 H7C 0.9800
C8 H8A 0.9800
C8 H8B 0.9800
C8 H8C 0.9800
C9 H9A 0.9800
C9 H9B 0.9800
C9 H9C 0.9800
C10 H10A 0.9800
C10 H10B 0.9800
C10 H10C 0.9800
C11 H11A 0.9800
C11 H11B 0.9800
C11 H11C 0.9800
C12 H12A 0.9800
C12 H12B 0.9800
C12 H12C 0.9800
C13 H13A 0.9800
C13 H13B 0.9800
C13 H13C 0.9800
C14 H14A 0.9800
C14 H14B 0.9800
C14 H14C 0.9800
C15 H15A 0.9800
C15 H15B 0.9800
C15 H15C 0.9800

loop_
_geom_torsion_atom_site_label_1
_geom_torsion_atom_site_label_2
_geom_torsion_atom_site_label_3
_geom_torsion_atom_site_label_4
_geom_torsion
C1 P N1 N2 -43.86(11)
Cl P N1 N2 59.68(10)
C1 P N1 Si1 138.42(7)
Cl P N1 Si1 -118.03(6)
C9 Si1 N1 N2 -10.11(11)
C7 Si1 N1 N2 109.14(12)
C8 Si1 N1 N2 -131.02(10)
C9 Si1 N1 P 167.71(7)
C7 Si1 N1 P -73.04(11)
C8 Si1 N1 P 46.80(9)
P N1 N2 Si2 99.93(10)
Si1 N1 N2 Si2 -82.53(10)
P N1 N2 Si3 -91.83(10)
Si1 N1 N2 Si3 85.70(10)
C11 Si2 N2 N1 -30.07(11)
C12 Si2 N2 N1 -149.61(10)
C10 Si2 N2 N1 90.60(10)
C11 Si2 N2 Si3 162.57(7)
C12 Si2 N2 Si3 43.03(10)
C10 Si2 N2 Si3 -76.76(9)
C14 Si3 N2 N1 -11.06(11)
C15 Si3 N2 N1 -129.61(10)
C13 Si3 N2 N1 111.45(9)
C14 Si3 N2 Si2 156.47(8)
C15 Si3 N2 Si2 37.91(10)
C13 Si3 N2 Si2 -81.02(9)
N1 P C1 C6 73.25(14)
Cl P C1 C6 -37.88(13)
N1 P C1 C2 -109.77(11)
Cl P C1 C2 139.10(11)
C6 C1 C2 F1 -178.26(13)
P C1 C2 F1 4.32(19)
C6 C1 C2 C3 0.9(2)
P C1 C2 C3 -176.55(13)
F1 C2 C3 F2 -1.0(2)
C1 C2 C3 F2 179.90(15)
F1 C2 C3 C4 178.53(14)
C1 C2 C3 C4 -0.6(2)
F2 C3 C4 F3 -0.5(2)
C2 C3 C4 F3 -179.96(15)
F2 C3 C4 C5 179.33(15)
C2 C3 C4 C5 -0.2(2)
F3 C4 C5 F4 0.5(2)
C3 C4 C5 F4 -179.28(15)
F3 C4 C5 C6 -179.57(14)
C3 C4 C5 C6 0.6(2)
F4 C5 C6 F5 -0.4(2)
C4 C5 C6 F5 179.75(14)
F4 C5 C6 C1 179.56(14)
C4 C5 C6 C1 -0.3(2)
C2 C1 C6 F5 179.52(13)
P C1 C6 F5 -3.5(2)
C2 C1 C6 C5 -0.4(2)
P C1 C6 C5 176.58(12)
